data_7103089
loop_
_publ_author_name
'Nishiura, Masayoshi'
'Mashiko, Tomohiro'
'Hou, Zhaomin'

_publ_section_title
;
 Synthesis and styrene polymerisation catalysis of eta5- and
 eta1-pyrrolyl-ligated cationic rare earth metal aminobenzyl complexes.
;
_journal_issue 17
_journal_name_full 'Chemical communications (Cambridge, England)'
_journal_page_first 2019
_journal_page_last 2021
_journal_paper_doi 10.1039/b719182k
_journal_year 2008
_chemical_formula_sum 'C30 H44 N3 Sc'
_chemical_formula_weight 491.64
_chemical_name_common PyrScBz2
_chemical_name_systematic
;
?
;
_space_group_IT_number 14
_symmetry_cell_setting monoclinic
_symmetry_space_group_name_Hall '-P 2yn'
_symmetry_space_group_name_H-M 'P 1 21/n 1'
_atom_sites_solution_hydrogens geom
_atom_sites_solution_primary direct
_atom_sites_solution_secondary difmap
_audit_creation_method SHELXL-97
_cell_angle_alpha 90.00
_cell_angle_beta 92.376(2)
_cell_angle_gamma 90.00
_cell_formula_units_Z 4
_cell_length_a 11.2137(14)
_cell_length_b 21.339(3)
_cell_length_c 11.5163(14)
_cell_measurement_temperature 173(2)
_cell_volume 2753.4(6)
_computing_cell_refinement 'Bruker SMART'
_computing_data_collection 'Bruker SMART'
_computing_data_reduction 'Bruker SHELXTL'
_computing_molecular_graphics 'Bruker SHELXTL'
_computing_publication_material 'Bruker SHELXTL'
_computing_structure_refinement 'SHELXL-97 (Sheldrick, 1997)'
_computing_structure_solution 'SHELXS-97 (Sheldrick, 1990)'
_diffrn_ambient_temperature 173(2)
_diffrn_measured_fraction_theta_full 0.984
_diffrn_measured_fraction_theta_max 0.984
_diffrn_measurement_device_type 'CCD area detector'
_diffrn_measurement_method 'phi and omega scans'
_diffrn_radiation_monochromator graphite
_diffrn_radiation_source 'fine-focus sealed tube'
_diffrn_radiation_type MoK\a
_diffrn_radiation_wavelength 0.71073
_diffrn_reflns_av_R_equivalents 0.0296
_diffrn_reflns_av_sigmaI/netI 0.0389
_diffrn_reflns_limit_h_max 14
_diffrn_reflns_limit_h_min -14
_diffrn_reflns_limit_k_max 26
_diffrn_reflns_limit_k_min -24
_diffrn_reflns_limit_l_max 14
_diffrn_reflns_limit_l_min -12
_diffrn_reflns_number 14647
_diffrn_reflns_theta_full 26.56
_diffrn_reflns_theta_max 26.56
_diffrn_reflns_theta_min 1.91
_exptl_absorpt_coefficient_mu 0.289
_exptl_absorpt_correction_T_max 0.9182
_exptl_absorpt_correction_T_min 0.8016
_exptl_absorpt_correction_type multi-scan
_exptl_absorpt_process_details SADABS
_exptl_crystal_colour yellow
_exptl_crystal_density_diffrn 1.186
_exptl_crystal_density_method 'not measured'
_exptl_crystal_description cube
_exptl_crystal_F_000 1064
_exptl_crystal_size_max 0.50
_exptl_crystal_size_mid 0.50
_exptl_crystal_size_min 0.30
_refine_diff_density_max 0.274
_refine_diff_density_min -0.354
_refine_diff_density_rms 0.052
_refine_ls_extinction_method none
_refine_ls_goodness_of_fit_ref 1.202
_refine_ls_hydrogen_treatment none
_refine_ls_matrix_type full
_refine_ls_number_parameters 317
_refine_ls_number_reflns 5662
_refine_ls_number_restraints 0
_refine_ls_restrained_S_all 1.202
_refine_ls_R_factor_all 0.0628
_refine_ls_R_factor_gt 0.0517
_refine_ls_shift/su_max 0.003
_refine_ls_shift/su_mean 0.000
_refine_ls_structure_factor_coef Fsqd
_refine_ls_weighting_details 'calc w=1/[\s^2^(Fo^2^)+(0.0412P)^2^+1.1758P] where P=(Fo^2^+2Fc^2^)/3'
_refine_ls_weighting_scheme calc
_refine_ls_wR_factor_gt 0.1135
_refine_ls_wR_factor_ref 0.1177
_reflns_number_gt 4895
_reflns_number_total 5662
_reflns_threshold_expression >2sigma(I)
_cod_data_source_file b719182k.txt
_cod_data_source_block 1
_cod_original_sg_symbol_H-M P2(1)/n
_cod_database_code 7103089

loop_
_symmetry_equiv_pos_as_xyz
'x, y, z'
'-x+1/2, y+1/2, -z+1/2'
'-x, -y, -z'
'x-1/2, -y-1/2, z-1/2'

loop_
_atom_site_label
_atom_site_type_symbol
_atom_site_fract_x
_atom_site_fract_y
_atom_site_fract_z
_atom_site_U_iso_or_equiv
_atom_site_adp_type
_atom_site_occupancy
_atom_site_symmetry_multiplicity
_atom_site_calc_flag
_atom_site_refinement_flags
_atom_site_disorder_assembly
_atom_site_disorder_group
Sc1 Sc 0.22747(3) 0.161669(18) 0.47491(3) 0.01970(11) Uani 1 1 d . . .
N1 N 0.06342(15) 0.12105(8) 0.59141(15) 0.0215(4) Uani 1 1 d . . .
N2 N 0.20753(16) 0.07671(8) 0.32730(16) 0.0252(4) Uani 1 1 d . . .
N3 N 0.36962(16) 0.25024(9) 0.47883(16) 0.0279(4) Uani 1 1 d . . .
C1 C 0.02789(18) 0.18125(9) 0.56246(17) 0.0204(4) Uani 1 1 d . . .
C2 C 0.10456(19) 0.22495(10) 0.61621(18) 0.0233(4) Uani 1 1 d . . .
H2 H 0.1012 0.2692 0.6080 0.028 Uiso 1 1 calc R . .
C3 C 0.1882(2) 0.19025(10) 0.68543(18) 0.0248(5) Uani 1 1 d . . .
H3 H 0.2524 0.2067 0.7325 0.030 Uiso 1 1 calc R . .
C4 C 0.15813(19) 0.12687(10) 0.67117(17) 0.0225(4) Uani 1 1 d . . .
C5 C -0.09511(18) 0.19240(10) 0.50527(18) 0.0227(4) Uani 1 1 d . . .
C6 C -0.1864(2) 0.17086(12) 0.5935(2) 0.0335(5) Uani 1 1 d . . .
H6A H -0.1762 0.1260 0.6087 0.050 Uiso 1 1 calc R . .
H6B H -0.2674 0.1787 0.5617 0.050 Uiso 1 1 calc R . .
H6C H -0.1736 0.1942 0.6662 0.050 Uiso 1 1 calc R . .
C7 C -0.1149(2) 0.26190(11) 0.4792(2) 0.0342(5) Uani 1 1 d . . .
H7A H -0.1062 0.2860 0.5515 0.051 Uiso 1 1 calc R . .
H7B H -0.1954 0.2680 0.4445 0.051 Uiso 1 1 calc R . .
H7C H -0.0558 0.2763 0.4247 0.051 Uiso 1 1 calc R . .
C8 C -0.1164(2) 0.15406(12) 0.3941(2) 0.0328(5) Uani 1 1 d . . .
H8A H -0.0645 0.1696 0.3340 0.049 Uiso 1 1 calc R . .
H8B H -0.2001 0.1582 0.3670 0.049 Uiso 1 1 calc R . .
H8C H -0.0984 0.1099 0.4101 0.049 Uiso 1 1 calc R . .
C9 C 0.19487(19) 0.07286(10) 0.75149(19) 0.0253(5) Uani 1 1 d . . .
C10 C 0.1109(3) 0.07705(13) 0.8542(2) 0.0420(6) Uani 1 1 d . . .
H10A H 0.1243 0.1168 0.8953 0.063 Uiso 1 1 calc R . .
H10B H 0.1273 0.0421 0.9078 0.063 Uiso 1 1 calc R . .
H10C H 0.0277 0.0749 0.8247 0.063 Uiso 1 1 calc R . .
C11 C 0.3243(2) 0.07917(11) 0.7983(2) 0.0351(6) Uani 1 1 d . . .
H11A H 0.3782 0.0765 0.7337 0.053 Uiso 1 1 calc R . .
H11B H 0.3425 0.0453 0.8537 0.053 Uiso 1 1 calc R . .
H11C H 0.3348 0.1197 0.8374 0.053 Uiso 1 1 calc R . .
C12 C 0.1758(2) 0.00921(10) 0.6934(2) 0.0307(5) Uani 1 1 d . . .
H12A H 0.0957 0.0076 0.6561 0.046 Uiso 1 1 calc R . .
H12B H 0.1839 -0.0240 0.7520 0.046 Uiso 1 1 calc R . .
H12C H 0.2356 0.0031 0.6347 0.046 Uiso 1 1 calc R . .
C13 C 0.3911(2) 0.09779(11) 0.4953(2) 0.0296(5) Uani 1 1 d . . .
H13A H 0.4572 0.1185 0.5401 0.036 Uiso 1 1 calc R . .
H13B H 0.3714 0.0577 0.5334 0.036 Uiso 1 1 calc R . .
C14 C 0.4212(2) 0.08806(10) 0.3719(2) 0.0281(5) Uani 1 1 d . . .
C15 C 0.32936(19) 0.08080(10) 0.2855(2) 0.0255(5) Uani 1 1 d . . .
C16 C 0.3542(2) 0.07947(10) 0.1683(2) 0.0313(5) Uani 1 1 d . . .
H16 H 0.2909 0.0746 0.1115 0.038 Uiso 1 1 calc R . .
C17 C 0.4709(2) 0.08518(12) 0.1336(2) 0.0393(6) Uani 1 1 d . . .
H17 H 0.4873 0.0849 0.0534 0.047 Uiso 1 1 calc R . .
C18 C 0.5625(2) 0.09122(12) 0.2160(2) 0.0401(6) Uani 1 1 d . . .
H18 H 0.6425 0.0947 0.1929 0.048 Uiso 1 1 calc R . .
C19 C 0.5378(2) 0.09216(12) 0.3327(2) 0.0367(6) Uani 1 1 d . . .
H19 H 0.6023 0.0957 0.3885 0.044 Uiso 1 1 calc R . .
C20 C 0.1871(2) 0.01257(11) 0.3760(2) 0.0346(5) Uani 1 1 d . . .
H20A H 0.1791 -0.0178 0.3123 0.052 Uiso 1 1 calc R . .
H20B H 0.1139 0.0127 0.4197 0.052 Uiso 1 1 calc R . .
H20C H 0.2549 0.0009 0.4279 0.052 Uiso 1 1 calc R . .
C21 C 0.1150(2) 0.08628(11) 0.2340(2) 0.0319(5) Uani 1 1 d . . .
H21A H 0.1267 0.1272 0.1975 0.048 Uiso 1 1 calc R . .
H21B H 0.0359 0.0849 0.2670 0.048 Uiso 1 1 calc R . .
H21C H 0.1211 0.0532 0.1756 0.048 Uiso 1 1 calc R . .
C22 C 0.17923(19) 0.22749(9) 0.32368(18) 0.0233(4) Uani 1 1 d . . .
H22A H 0.2284 0.2178 0.2566 0.028 Uiso 1 1 calc R . .
H22B H 0.0941 0.2224 0.2992 0.028 Uiso 1 1 calc R . .
C23 C 0.20240(18) 0.29289(10) 0.36428(17) 0.0224(4) Uani 1 1 d . . .
C24 C 0.29696(19) 0.30478(10) 0.44439(19) 0.0252(5) Uani 1 1 d . . .
C25 C 0.3210(2) 0.36499(11) 0.4858(2) 0.0335(5) Uani 1 1 d . . .
H25 H 0.3864 0.3721 0.5393 0.040 Uiso 1 1 calc R . .
C26 C 0.2489(2) 0.41465(11) 0.4484(2) 0.0386(6) Uani 1 1 d . . .
H26 H 0.2648 0.4558 0.4767 0.046 Uiso 1 1 calc R . .
C27 C 0.1548(2) 0.40447(11) 0.3709(2) 0.0342(5) Uani 1 1 d . . .
H27 H 0.1056 0.4385 0.3456 0.041 Uiso 1 1 calc R . .
C28 C 0.1316(2) 0.34450(10) 0.3294(2) 0.0278(5) Uani 1 1 d . . .
H28 H 0.0660 0.3381 0.2759 0.033 Uiso 1 1 calc R . .
C29 C 0.4336(2) 0.25876(13) 0.5925(2) 0.0444(7) Uani 1 1 d . . .
H29A H 0.4979 0.2894 0.5848 0.067 Uiso 1 1 calc R . .
H29B H 0.4676 0.2186 0.6187 0.067 Uiso 1 1 calc R . .
H29C H 0.3778 0.2739 0.6495 0.067 Uiso 1 1 calc R . .
C30 C 0.4619(2) 0.24091(12) 0.3910(2) 0.0352(6) Uani 1 1 d . . .
H30A H 0.4229 0.2307 0.3157 0.053 Uiso 1 1 calc R . .
H30B H 0.5150 0.2065 0.4157 0.053 Uiso 1 1 calc R . .
H30C H 0.5086 0.2794 0.3838 0.053 Uiso 1 1 calc R . .

loop_
_atom_site_aniso_label
_atom_site_aniso_U_11
_atom_site_aniso_U_22
_atom_site_aniso_U_33
_atom_site_aniso_U_23
_atom_site_aniso_U_13
_atom_site_aniso_U_12
Sc1 0.0218(2) 0.0179(2) 0.0194(2) 0.00034(15) 0.00034(14) -0.00157(15)
N1 0.0237(9) 0.0177(9) 0.0233(9) 0.0005(7) 0.0031(7) -0.0001(7)
N2 0.0257(9) 0.0202(9) 0.0299(10) -0.0033(7) 0.0039(8) -0.0012(7)
N3 0.0298(10) 0.0269(10) 0.0265(10) 0.0023(8) -0.0059(8) -0.0072(8)
C1 0.0263(10) 0.0160(10) 0.0191(10) 0.0008(7) 0.0046(8) 0.0014(8)
C2 0.0318(11) 0.0152(10) 0.0233(11) -0.0011(8) 0.0048(9) 0.0002(8)
C3 0.0293(11) 0.0242(11) 0.0209(10) -0.0011(8) -0.0010(9) -0.0026(9)
C4 0.0252(10) 0.0224(11) 0.0199(10) 0.0017(8) 0.0006(8) 0.0007(8)
C5 0.0232(10) 0.0199(11) 0.0252(11) 0.0013(8) 0.0035(8) 0.0017(8)
C6 0.0278(12) 0.0360(14) 0.0374(13) 0.0036(10) 0.0091(10) 0.0025(10)
C7 0.0321(12) 0.0264(12) 0.0437(14) 0.0071(10) -0.0019(11) 0.0049(10)
C8 0.0276(11) 0.0398(14) 0.0307(12) -0.0050(10) -0.0011(9) -0.0005(10)
C9 0.0292(11) 0.0223(11) 0.0243(11) 0.0044(8) -0.0005(9) 0.0016(9)
C10 0.0528(16) 0.0399(15) 0.0342(14) 0.0139(11) 0.0112(12) 0.0129(12)
C11 0.0395(13) 0.0301(13) 0.0346(13) 0.0045(10) -0.0122(11) 0.0006(10)
C12 0.0334(12) 0.0217(11) 0.0366(13) 0.0059(9) -0.0050(10) -0.0015(9)
C13 0.0274(11) 0.0300(12) 0.0312(12) 0.0013(9) -0.0017(9) 0.0011(9)
C14 0.0277(11) 0.0212(11) 0.0357(13) 0.0028(9) 0.0057(9) 0.0061(9)
C15 0.0267(11) 0.0155(10) 0.0346(12) -0.0004(8) 0.0057(9) 0.0033(8)
C16 0.0369(13) 0.0250(12) 0.0322(12) -0.0020(9) 0.0062(10) 0.0032(10)
C17 0.0481(15) 0.0325(14) 0.0386(14) 0.0037(11) 0.0188(12) 0.0093(11)
C18 0.0309(13) 0.0362(14) 0.0545(17) 0.0058(12) 0.0170(12) 0.0069(11)
C19 0.0293(12) 0.0317(13) 0.0491(15) 0.0019(11) 0.0040(11) 0.0067(10)
C20 0.0429(14) 0.0239(12) 0.0374(14) -0.0021(10) 0.0061(11) -0.0080(10)
C21 0.0311(12) 0.0314(13) 0.0330(13) -0.0077(10) -0.0021(10) -0.0017(10)
C22 0.0278(11) 0.0212(11) 0.0207(10) 0.0002(8) -0.0021(9) -0.0038(8)
C23 0.0261(10) 0.0222(11) 0.0194(10) 0.0020(8) 0.0059(8) -0.0043(8)
C24 0.0289(11) 0.0228(11) 0.0243(11) 0.0017(8) 0.0055(9) -0.0058(9)
C25 0.0398(13) 0.0288(13) 0.0323(13) -0.0061(10) 0.0045(11) -0.0146(10)
C26 0.0490(15) 0.0227(12) 0.0450(15) -0.0075(10) 0.0148(12) -0.0089(11)
C27 0.0376(13) 0.0233(12) 0.0427(14) 0.0035(10) 0.0124(11) 0.0020(10)
C28 0.0303(11) 0.0256(12) 0.0281(11) 0.0035(9) 0.0055(9) -0.0021(9)
C29 0.0531(16) 0.0403(15) 0.0379(14) 0.0087(11) -0.0216(13) -0.0209(13)
C30 0.0272(12) 0.0309(13) 0.0475(15) 0.0055(11) 0.0030(11) -0.0031(10)

loop_
_atom_type_symbol
_atom_type_description
_atom_type_scat_dispersion_real
_atom_type_scat_dispersion_imag
_atom_type_scat_source
C C 0.0033 0.0016 'International Tables Vol C Tables 4.2.6.8 and 6.1.1.4'
H H 0.0000 0.0000 'International Tables Vol C Tables 4.2.6.8 and 6.1.1.4'
N N 0.0061 0.0033 'International Tables Vol C Tables 4.2.6.8 and 6.1.1.4'
Sc Sc 0.2519 0.3716 'International Tables Vol C Tables 4.2.6.8 and 6.1.1.4'

loop_
_geom_angle_atom_site_label_1
_geom_angle_atom_site_label_2
_geom_angle_atom_site_label_3
_geom_angle
_geom_angle_site_symmetry_1
_geom_angle_site_symmetry_3
_geom_angle_publ_flag
C22 Sc1 C13 127.40(8) . . ?
C22 Sc1 N3 71.09(7) . . ?
C13 Sc1 N3 86.55(8) . . ?
C22 Sc1 N1 118.04(7) . . ?
C13 Sc1 N1 110.25(7) . . ?
N3 Sc1 N1 138.62(6) . . ?
C22 Sc1 N2 85.15(7) . . ?
C13 Sc1 N2 71.66(7) . . ?
N3 Sc1 N2 127.52(6) . . ?
N1 Sc1 N2 93.86(6) . . ?
C22 Sc1 C1 90.97(7) . . ?
C13 Sc1 C1 140.95(8) . . ?
N3 Sc1 C1 116.58(7) . . ?
N1 Sc1 C1 32.03(6) . . ?
N2 Sc1 C1 109.69(6) . . ?
C22 Sc1 C4 142.09(7) . . ?
C13 Sc1 C4 90.49(8) . . ?
N3 Sc1 C4 115.45(7) . . ?
N1 Sc1 C4 31.97(6) . . ?
N2 Sc1 C4 111.95(7) . . ?
C1 Sc1 C4 51.87(7) . . ?
C22 Sc1 C3 122.12(7) . . ?
C13 Sc1 C3 102.33(8) . . ?
N3 Sc1 C3 86.36(7) . . ?
N1 Sc1 C3 53.77(6) . . ?
N2 Sc1 C3 143.86(7) . . ?
C1 Sc1 C3 52.55(7) . . ?
C4 Sc1 C3 31.98(7) . . ?
C22 Sc1 C2 92.49(7) . . ?
C13 Sc1 C2 134.34(8) . . ?
N3 Sc1 C2 87.07(7) . . ?
N1 Sc1 C2 53.79(6) . . ?
N2 Sc1 C2 141.50(7) . . ?
C1 Sc1 C2 31.83(7) . . ?
C4 Sc1 C2 52.70(7) . . ?
C3 Sc1 C2 32.11(7) . . ?
C4 N1 C1 106.44(17) . . ?
C4 N1 Sc1 76.16(11) . . ?
C1 N1 Sc1 75.95(11) . . ?
C15 N2 C21 112.82(18) . . ?
C15 N2 C20 109.58(17) . . ?
C21 N2 C20 106.54(17) . . ?
C15 N2 Sc1 97.01(12) . . ?
C21 N2 Sc1 115.90(13) . . ?
C20 N2 Sc1 114.83(14) . . ?
C24 N3 C29 112.70(19) . . ?
C24 N3 C30 108.43(17) . . ?
C29 N3 C30 107.01(19) . . ?
C24 N3 Sc1 104.56(12) . . ?
C29 N3 Sc1 113.53(14) . . ?
C30 N3 Sc1 110.55(14) . . ?
N1 C1 C2 110.37(18) . . ?
N1 C1 C5 119.79(17) . . ?
C2 C1 C5 128.16(18) . . ?
N1 C1 Sc1 72.02(11) . . ?
C2 C1 Sc1 75.40(12) . . ?
C5 C1 Sc1 130.90(14) . . ?
C1 C2 C3 106.37(18) . . ?
C1 C2 Sc1 72.76(12) . . ?
C3 C2 Sc1 73.75(12) . . ?
C4 C3 C2 106.75(18) . . ?
C4 C3 Sc1 73.07(12) . . ?
C2 C3 Sc1 74.14(12) . . ?
N1 C4 C3 109.86(18) . . ?
N1 C4 C9 121.12(18) . . ?
C3 C4 C9 126.93(19) . . ?
N1 C4 Sc1 71.87(11) . . ?
C3 C4 Sc1 74.95(12) . . ?
C9 C4 Sc1 132.72(15) . . ?
C1 C5 C7 111.01(17) . . ?
C1 C5 C8 112.70(18) . . ?
C7 C5 C8 109.77(19) . . ?
C1 C5 C6 106.42(17) . . ?
C7 C5 C6 108.90(18) . . ?
C8 C5 C6 107.87(18) . . ?
C4 C9 C12 112.18(18) . . ?
C4 C9 C11 112.04(18) . . ?
C12 C9 C11 110.24(18) . . ?
C4 C9 C10 105.24(18) . . ?
C12 C9 C10 107.98(19) . . ?
C11 C9 C10 108.9(2) . . ?
C14 C13 Sc1 101.39(14) . . ?
C19 C14 C15 116.3(2) . . ?
C19 C14 C13 123.3(2) . . ?
C15 C14 C13 120.1(2) . . ?
C16 C15 C14 121.2(2) . . ?
C16 C15 N2 122.9(2) . . ?
C14 C15 N2 115.91(19) . . ?
C17 C16 C15 120.4(2) . . ?
C18 C17 C16 119.7(2) . . ?
C17 C18 C19 119.9(2) . . ?
C18 C19 C14 122.5(2) . . ?
C23 C22 Sc1 107.68(13) . . ?
C24 C23 C28 116.70(19) . . ?
C24 C23 C22 119.58(19) . . ?
C28 C23 C22 123.68(19) . . ?
C25 C24 C23 121.6(2) . . ?
C25 C24 N3 122.8(2) . . ?
C23 C24 N3 115.58(18) . . ?
C26 C25 C24 119.7(2) . . ?
C27 C26 C25 120.2(2) . . ?
C26 C27 C28 119.9(2) . . ?
C27 C28 C23 121.9(2) . . ?

loop_
_geom_bond_atom_site_label_1
_geom_bond_atom_site_label_2
_geom_bond_distance
_geom_bond_site_symmetry_2
_geom_bond_publ_flag
Sc1 C22 2.285(2) . ?
Sc1 C13 2.290(2) . ?
Sc1 N3 2.4717(18) . ?
Sc1 N1 2.4780(18) . ?
Sc1 N2 2.4889(18) . ?
Sc1 C1 2.527(2) . ?
Sc1 C4 2.532(2) . ?
Sc1 C3 2.556(2) . ?
Sc1 C2 2.561(2) . ?
N1 C4 1.381(3) . ?
N1 C1 1.382(3) . ?
N2 C15 1.470(3) . ?
N2 C21 1.476(3) . ?
N2 C20 1.500(3) . ?
N3 C24 1.466(3) . ?
N3 C29 1.478(3) . ?
N3 C30 1.490(3) . ?
C1 C2 1.396(3) . ?
C1 C5 1.522(3) . ?
C2 C3 1.415(3) . ?
C3 C4 1.402(3) . ?
C4 C9 1.524(3) . ?
C5 C7 1.528(3) . ?
C5 C8 1.530(3) . ?
C5 C6 1.542(3) . ?
C9 C12 1.525(3) . ?
C9 C11 1.533(3) . ?
C9 C10 1.545(3) . ?
C13 C14 1.489(3) . ?
C14 C19 1.404(3) . ?
C14 C15 1.411(3) . ?
C15 C16 1.390(3) . ?
C16 C17 1.389(3) . ?
C17 C18 1.375(4) . ?
C18 C19 1.383(4) . ?
C22 C23 1.491(3) . ?
C23 C24 1.400(3) . ?
C23 C28 1.406(3) . ?
C24 C25 1.393(3) . ?
C25 C26 1.391(4) . ?
C26 C27 1.371(4) . ?
C27 C28 1.387(3) . ?
